data_2210836
loop_
_publ_author_name
'Ai-Jun Cui'
'Xiao-Jun Peng'
'Yun-Ling Gao'
'Jiang-Li Fan'

_publ_section_title
;
 4,4-Difluoro-8-(4-nitrophenyl)-4-bora-3a,4a-diaza-<i>s</i>-indacene
;
_journal_coeditor_code XU2123
_journal_issue 10
_journal_name_full 'Acta Crystallographica Section E'
_journal_page_first o4697
_journal_page_last o4698
_journal_paper_doi 10.1107/S1600536806038505
_journal_volume 62
_journal_year 2006
_chemical_formula_iupac 'C15 H10 B F2 N3 O2'
_chemical_formula_moiety 'C15 H10 B F2 N3 O2'
_chemical_formula_sum 'C15 H10 B F2 N3 O2'
_chemical_formula_weight 313.07
_chemical_name_systematic
;
4,4-Difluoro-8-(4-nitrylphenyl)-4-bora-3a,4a-diaza-s-indacene
;
_space_group_IT_number 2
_symmetry_cell_setting triclinic
_symmetry_space_group_name_Hall '-P 1'
_symmetry_space_group_name_H-M 'P -1'
_atom_sites_solution_hydrogens geom
_atom_sites_solution_primary direct
_atom_sites_solution_secondary difmap
_cell_angle_alpha 89.093(2)
_cell_angle_beta 85.4180(10)
_cell_angle_gamma 72.5540(10)
_cell_formula_units_Z 2
_cell_length_a 7.8605(3)
_cell_length_b 8.0103(3)
_cell_length_c 11.4271(5)
_cell_measurement_reflns_used 3760
_cell_measurement_temperature 293(2)
_cell_measurement_theta_max 27.5
_cell_measurement_theta_min 2.9
_cell_volume 684.19(5)
_computing_cell_refinement 'SAINT (Bruker, 1997)'
_computing_data_collection 'SMART (Bruker, 1997)'
_computing_data_reduction SAINT
_computing_molecular_graphics 'SHELXTL (Bruker, 1997)'
_computing_publication_material SHELXTL
_computing_structure_refinement 'SHELXL97 (Sheldrick, 1997)'
_computing_structure_solution 'SHELXS97 (Sheldrick, 1997)'
_diffrn_ambient_temperature 293(2)
_diffrn_detector_area_resol_mean 9.091
_diffrn_measured_fraction_theta_full 0.970
_diffrn_measured_fraction_theta_max 0.970
_diffrn_measurement_device_type 'Bruker SMART 1000 CCD area-detector'
_diffrn_measurement_method '\f and \w'
_diffrn_radiation_monochromator graphite
_diffrn_radiation_source 'fine-focus sealed tube'
_diffrn_radiation_type MoK\a
_diffrn_radiation_wavelength 0.71073
_diffrn_reflns_av_R_equivalents 0.034
_diffrn_reflns_av_sigmaI/netI 0.033
_diffrn_reflns_limit_h_max 8
_diffrn_reflns_limit_h_min -9
_diffrn_reflns_limit_k_max 9
_diffrn_reflns_limit_k_min -5
_diffrn_reflns_limit_l_max 12
_diffrn_reflns_limit_l_min -13
_diffrn_reflns_number 3536
_diffrn_reflns_theta_full 25.1
_diffrn_reflns_theta_max 25.1
_diffrn_reflns_theta_min 1.8
_diffrn_standards_interval_count 0
_diffrn_standards_interval_time 0
_diffrn_standards_number 0
_exptl_absorpt_coefficient_mu 0.120
_exptl_absorpt_correction_T_max 0.998
_exptl_absorpt_correction_T_min 0.978
_exptl_absorpt_correction_type multi-scan
_exptl_absorpt_process_details '(SADABS; Sheldrick, 1997)'
_exptl_crystal_colour red
_exptl_crystal_density_diffrn 1.520
_exptl_crystal_density_method 'not measured'
_exptl_crystal_description platelet
_exptl_crystal_F_000 320
_exptl_crystal_size_max 0.20
_exptl_crystal_size_mid 0.10
_exptl_crystal_size_min 0.03
_refine_diff_density_max 0.368
_refine_diff_density_min -0.365
_refine_ls_extinction_coef 0
_refine_ls_extinction_expression Fc^*^=kFc[1+0.001xFc^2^\l^3^/sin(2\q)]^-1/4^
_refine_ls_extinction_method SHELXL97
_refine_ls_goodness_of_fit_ref 1.065
_refine_ls_hydrogen_treatment constr
_refine_ls_matrix_type full
_refine_ls_number_parameters 209
_refine_ls_number_reflns 2372
_refine_ls_number_restraints 0
_refine_ls_restrained_S_all 1.065
_refine_ls_R_factor_all 0.076
_refine_ls_R_factor_gt 0.071
_refine_ls_shift/su_max 0.000
_refine_ls_shift/su_mean 0.000
_refine_ls_structure_factor_coef Fsqd
_refine_ls_weighting_details 'calc w=1/[\s^2^(Fo^2^)+(0.143P)^2^+0.375P] where P=(Fo^2^+2Fc^2^)/3'
_refine_ls_weighting_scheme calc
_refine_ls_wR_factor_gt 0.206
_refine_ls_wR_factor_ref 0.216
_reflns_number_gt 2185
_reflns_number_total 2372
_reflns_threshold_expression I>2\s(I)
_cod_data_source_file xu2123.cif
_cod_data_source_block I
_cod_database_code 2210836
_cod_database_fobs_code 2210836

loop_
_symmetry_equiv_pos_as_xyz
'x, y, z'
'-x, -y, -z'

loop_
_atom_site_type_symbol
_atom_site_label
_atom_site_fract_x
_atom_site_fract_y
_atom_site_fract_z
_atom_site_U_iso_or_equiv
_atom_site_adp_type
_atom_site_calc_flag
_atom_site_refinement_flags
_atom_site_occupancy
F F2 0.3544(2) 0.1865(2) 0.86354(18) 0.0619(6) Uani d . 1
F F1 0.1903(3) 0.1616(3) 1.02877(14) 0.0632(6) Uani d . 1
C C8 -0.0582(3) 0.1688(3) 0.7795(2) 0.0366(6) Uani d . 1
N N1 0.2395(3) -0.0596(3) 0.87960(19) 0.0412(6) Uani d . 1
N N2 0.0393(3) 0.2376(3) 0.85166(18) 0.0384(6) Uani d . 1
C C13 -0.3193(3) -0.2169(3) 0.5477(2) 0.0377(6) Uani d . 1
O O2 -0.5883(3) -0.2550(4) 0.5069(2) 0.0724(8) Uani d . 1
C C9 -0.0049(3) -0.0109(3) 0.7547(2) 0.0355(6) Uani d . 1
C C11 -0.2966(3) -0.0481(3) 0.7112(2) 0.0372(6) Uani d . 1
H H11A -0.3490 0.0206 0.7769 0.045 Uiso calc R 1
C C1 0.1439(3) -0.1230(3) 0.8027(2) 0.0381(6) Uani d . 1
C C7 -0.1967(4) 0.3086(3) 0.7405(2) 0.0443(6) Uani d . 1
H H7A -0.2822 0.3009 0.6909 0.053 Uiso calc R 1
N N3 -0.4301(3) -0.2890(3) 0.4774(2) 0.0486(6) Uani d . 1
C C10 -0.1138(3) -0.0825(3) 0.6804(2) 0.0352(6) Uani d . 1
C C12 -0.4001(3) -0.1157(3) 0.6447(2) 0.0380(6) Uani d . 1
H H12A -0.5219 -0.0933 0.6650 0.046 Uiso calc R 1
C C15 -0.0371(3) -0.1848(4) 0.5819(2) 0.0441(7) Uani d . 1
H H15A 0.0847 -0.2083 0.5613 0.053 Uiso calc R 1
C C14 -0.1393(4) -0.2523(4) 0.5142(2) 0.0440(7) Uani d . 1
H H14A -0.0882 -0.3198 0.4478 0.053 Uiso calc R 1
O O1 -0.3590(4) -0.3768(4) 0.3921(3) 0.0904(10) Uani d . 1
C C5 -0.0375(4) 0.4111(4) 0.8562(2) 0.0476(7) Uani d . 1
H H5A 0.0017 0.4887 0.8986 0.057 Uiso calc R 1
C C2 0.2161(3) -0.3069(4) 0.7982(3) 0.0468(7) Uani d . 1
H H2A 0.1783 -0.3832 0.7535 0.056 Uiso calc R 1
C C4 0.3615(4) -0.1981(4) 0.9205(3) 0.0513(7) Uani d . 1
H H4A 0.4423 -0.1923 0.9744 0.062 Uiso calc R 1
C C6 -0.1827(4) 0.4589(4) 0.7893(3) 0.0504(7) Uani d . 1
H H6A -0.2572 0.5718 0.7791 0.061 Uiso calc R 1
B B1 0.2100(4) 0.1348(4) 0.9089(3) 0.0406(7) Uani d . 1
C C3 0.3508(4) -0.3523(4) 0.8711(3) 0.0568(8) Uani d . 1
H H3A 0.4223 -0.4651 0.8854 0.068 Uiso calc R 1

loop_
_atom_site_aniso_label
_atom_site_aniso_U_11
_atom_site_aniso_U_22
_atom_site_aniso_U_33
_atom_site_aniso_U_12
_atom_site_aniso_U_13
_atom_site_aniso_U_23
F2 0.0407(9) 0.0631(11) 0.0921(14) -0.0306(8) -0.0049(8) -0.0093(9)
F1 0.0712(12) 0.0750(12) 0.0441(10) -0.0190(9) -0.0173(8) -0.0144(8)
C8 0.0340(12) 0.0428(13) 0.0392(12) -0.0192(10) -0.0071(9) -0.0061(10)
N1 0.0370(11) 0.0464(12) 0.0462(12) -0.0192(9) -0.0123(9) -0.0034(9)
N2 0.0384(11) 0.0411(11) 0.0420(11) -0.0195(9) -0.0088(9) -0.0084(8)
C13 0.0415(13) 0.0398(13) 0.0391(13) -0.0209(11) -0.0114(10) -0.0027(10)
O2 0.0530(13) 0.107(2) 0.0746(15) -0.0469(13) -0.0170(11) -0.0117(13)
C9 0.0321(12) 0.0400(13) 0.0393(12) -0.0176(10) -0.0042(9) -0.0067(9)
C11 0.0325(12) 0.0419(13) 0.0399(13) -0.0144(10) -0.0046(9) -0.0093(10)
C1 0.0340(12) 0.0423(13) 0.0430(13) -0.0177(10) -0.0057(10) -0.0072(10)
C7 0.0418(14) 0.0428(14) 0.0515(15) -0.0148(11) -0.0139(11) -0.0037(11)
N3 0.0570(15) 0.0483(13) 0.0505(14) -0.0276(11) -0.0155(11) -0.0046(10)
C10 0.0321(12) 0.0360(12) 0.0420(13) -0.0152(10) -0.0089(10) -0.0063(9)
C12 0.0316(12) 0.0428(13) 0.0441(13) -0.0169(10) -0.0067(10) -0.0022(10)
C15 0.0331(12) 0.0523(15) 0.0509(15) -0.0189(11) 0.0001(11) -0.0141(11)
C14 0.0460(15) 0.0465(14) 0.0431(13) -0.0192(11) -0.0009(11) -0.0143(11)
O1 0.0834(18) 0.112(2) 0.0869(19) -0.0417(17) -0.0105(14) -0.0575(17)
C5 0.0572(16) 0.0412(14) 0.0516(15) -0.0240(12) -0.0075(12) -0.0094(11)
C2 0.0392(14) 0.0412(14) 0.0631(17) -0.0166(11) -0.0038(12) -0.0063(12)
C4 0.0401(14) 0.0549(16) 0.0637(17) -0.0172(12) -0.0210(12) 0.0028(13)
C6 0.0526(16) 0.0380(14) 0.0608(17) -0.0117(12) -0.0120(13) -0.0031(11)
B1 0.0361(14) 0.0514(16) 0.0415(14) -0.0219(12) -0.0082(11) -0.0117(12)
C3 0.0440(15) 0.0437(15) 0.081(2) -0.0081(12) -0.0157(14) 0.0020(14)

loop_
_atom_type_symbol
_atom_type_description
_atom_type_scat_dispersion_real
_atom_type_scat_dispersion_imag
_atom_type_scat_source
C C 0.0033 0.0016 'International Tables Vol C Tables 4.2.6.8 and 6.1.1.4'
H H 0.0000 0.0000 'International Tables Vol C Tables 4.2.6.8 and 6.1.1.4'
B B 0.0013 0.0007 'International Tables Vol C Tables 4.2.6.8 and 6.1.1.4'
N N 0.0061 0.0033 'International Tables Vol C Tables 4.2.6.8 and 6.1.1.4'
O O 0.0106 0.0060 'International Tables Vol C Tables 4.2.6.8 and 6.1.1.4'
F F 0.0171 0.0103 'International Tables Vol C Tables 4.2.6.8 and 6.1.1.4'

loop_
_geom_angle_atom_site_label_1
_geom_angle_atom_site_label_2
_geom_angle_atom_site_label_3
_geom_angle
N2 C8 C9 120.1(2)
N2 C8 C7 107.7(2)
C9 C8 C7 132.1(2)
C4 N1 C1 107.1(2)
C4 N1 B1 127.2(2)
C1 N1 B1 125.7(2)
C5 N2 C8 107.1(2)
C5 N2 B1 126.5(2)
C8 N2 B1 126.3(2)
C12 C13 C14 122.5(2)
C12 C13 N3 118.4(2)
C14 C13 N3 119.1(2)
C1 C9 C8 120.7(2)
C1 C9 C10 120.0(2)
C8 C9 C10 119.3(2)
C12 C11 C10 120.4(2)
C12 C11 H11A 119.8
C10 C11 H11A 119.8
N1 C1 C9 120.6(2)
N1 C1 C2 107.6(2)
C9 C1 C2 131.4(2)
C6 C7 C8 107.4(2)
C6 C7 H7A 126.3
C8 C7 H7A 126.3
O2 N3 O1 123.3(2)
O2 N3 C13 118.4(2)
O1 N3 C13 118.2(2)
C15 C10 C11 119.3(2)
C15 C10 C9 121.4(2)
C11 C10 C9 119.3(2)
C13 C12 C11 118.6(2)
C13 C12 H12A 120.7
C11 C12 H12A 120.7
C14 C15 C10 120.9(2)
C14 C15 H15A 119.6
C10 C15 H15A 119.6
C15 C14 C13 118.3(2)
C15 C14 H14A 120.8
C13 C14 H14A 120.8
N2 C5 C6 110.7(2)
N2 C5 H5A 124.7
C6 C5 H5A 124.7
C3 C2 C1 107.6(2)
C3 C2 H2A 126.2
C1 C2 H2A 126.2
N1 C4 C3 110.5(2)
N1 C4 H4A 124.7
C3 C4 H4A 124.7
C5 C6 C7 107.2(2)
C5 C6 H6A 126.4
C7 C6 H6A 126.4
F2 B1 F1 108.5(2)
F2 B1 N1 110.3(2)
F1 B1 N1 110.6(2)
F2 B1 N2 110.5(2)
F1 B1 N2 111.0(2)
N1 B1 N2 106.06(19)
C2 C3 C4 107.2(3)
C2 C3 H3A 126.4
C4 C3 H3A 126.4

loop_
_geom_bond_atom_site_label_1
_geom_bond_atom_site_label_2
_geom_bond_distance
_geom_bond_publ_flag
F2 B1 1.382(3) yes
F1 B1 1.379(3) yes
C8 N2 1.393(3) yes
C8 C9 1.400(4) yes
C8 C7 1.402(4) ?
N1 C4 1.336(4) yes
N1 C1 1.394(3) yes
N1 B1 1.542(4) yes
N2 C5 1.339(4) yes
N2 B1 1.538(4) yes
C13 C12 1.377(4) ?
C13 C14 1.380(4) ?
C13 N3 1.471(3) ?
O2 N3 1.211(3) ?
C9 C1 1.390(3) yes
C9 C10 1.486(3) ?
C11 C12 1.381(3) ?
C11 C10 1.397(3) ?
C11 H11A 0.9300 ?
C1 C2 1.411(4) ?
C7 C6 1.371(4) ?
C7 H7A 0.9300 ?
N3 O1 1.207(3) ?
C10 C15 1.387(4) ?
C12 H12A 0.9300 ?
C15 C14 1.382(4) ?
C15 H15A 0.9300 ?
C14 H14A 0.9300 ?
C5 C6 1.379(4) ?
C5 H5A 0.9300 ?
C2 C3 1.360(4) ?
C2 H2A 0.9300 ?
C4 C3 1.394(5) ?
C4 H4A 0.9300 ?
C6 H6A 0.9300 ?
C3 H3A 0.9300 ?

loop_
_geom_torsion_atom_site_label_1
_geom_torsion_atom_site_label_2
_geom_torsion_atom_site_label_3
_geom_torsion_atom_site_label_4
_geom_torsion
C9 C8 N2 C5 177.7(2)
C9 C8 N2 B1 1.2(4)
C7 C8 N2 C5 0.2(3)
C7 C8 N2 B1 -176.3(2)
N2 C8 C9 C1 0.8(4)
N2 C8 C9 C10 178.2(2)
C7 C8 C9 C1 177.7(3)
C7 C8 C9 C10 -4.9(4)
C4 N1 C1 C9 173.5(2)
C4 N1 C1 C2 -0.7(3)
B1 N1 C1 C9 -7.5(4)
B1 N1 C1 C2 178.3(2)
C8 C9 C1 N1 2.2(4)
C8 C9 C1 C2 174.8(3)
C10 C9 C1 N1 -175.2(2)
C10 C9 C1 C2 -2.5(4)
N2 C8 C7 C6 -0.3(3)
C9 C8 C7 C6 -177.4(3)
C12 C13 N3 O2 0.8(4)
C12 C13 N3 O1 179.6(3)
C14 C13 N3 O2 -179.1(3)
C14 C13 N3 O1 -0.2(4)
C8 C9 C10 C11 -53.9(3)
C8 C9 C10 C15 127.0(3)
C1 C9 C10 C11 123.5(3)
C1 C9 C10 C15 -55.5(3)
C12 C11 C10 C9 -178.9(2)
C12 C11 C10 C15 0.2(4)
N3 C13 C12 C11 179.8(2)
C14 C13 C12 C11 -0.4(4)
C10 C11 C12 C13 -0.1(4)
C9 C10 C15 C14 179.3(2)
C11 C10 C15 C14 0.2(4)
N3 C13 C14 C15 -179.4(2)
C12 C13 C14 C15 0.8(4)
C10 C15 C14 C13 -0.7(4)
C8 N2 C5 C6 0.0(3)
B1 N2 C5 C6 176.5(2)
N1 C1 C2 C3 0.3(3)
C9 C1 C2 C3 -173.0(3)
C1 N1 C4 C3 0.8(3)
B1 N1 C4 C3 -178.1(3)
C8 C7 C6 C5 0.3(3)
N2 C5 C6 C7 -0.2(3)
C1 N1 B1 F2 -111.4(3)
C1 N1 B1 F1 128.7(2)
C1 N1 B1 N2 8.3(3)
C4 N1 B1 F2 67.4(4)
C4 N1 B1 F1 -52.6(3)
C4 N1 B1 N2 -173.0(2)
C8 N2 B1 F2 114.3(3)
C8 N2 B1 F1 -125.3(3)
C8 N2 B1 N1 -5.2(3)
C5 N2 B1 F2 -61.5(3)
C5 N2 B1 F1 58.9(3)
C5 N2 B1 N1 179.0(2)
C1 C2 C3 C4 0.2(3)
N1 C4 C3 C2 -0.6(4)

loop_
_cod_related_entry_id
_cod_related_entry_database
_cod_related_entry_code
1 ChemSpider 21127106
